data_7038160
loop_
_publ_author_name
'Zhu, Wen-Hua'
'Li, Shan'
'Gao, Chen'
'Xiong, Xia'
'Zhang, Yan'
'Liu, Li'
'Powell, Annie K.'
'Gao, Song'

_publ_section_title
;
 Lanthanide dinuclear complexes constructed from mixed oxygen-donor
 ligands: the effect of substituent positions of the neutral ligand on the
 magnetic dynamics in Dy analogues.
;
_journal_issue 11
_journal_name_full 'Dalton transactions (Cambridge, England : 2003)'
_journal_page_first 4614
_journal_page_last 4621
_journal_paper_doi 10.1039/c5dt04850h
_journal_volume 45
_journal_year 2016
_chemical_formula_moiety 'C27 H24 Dy N O8'
_chemical_formula_sum 'C27 H24 Dy N O8'
_chemical_formula_weight 652.97
_chemical_name_common '[Dy(4-PNO)(BZA)3(H2O)], 12jun01f'
_space_group_crystal_system monoclinic
_space_group_IT_number 14
_space_group_name_Hall '-P 2yn'
_space_group_name_H-M_alt 'P 1 21/n 1'
_symmetry_space_group_name_Hall '-P 2yn'
_symmetry_space_group_name_H-M 'P 1 21/n 1'
_atom_sites_solution_hydrogens mixed
_atom_sites_solution_primary direct
_atom_sites_solution_secondary difmap
_audit_creation_date 2015-08-17
_audit_creation_method
;
Olex2 1.2
(compiled 2015.01.26 svn.r3150 for OlexSys, GUI svn.r4998)
;
_audit_update_record
;
2015-12-09 deposited with the CCDC.
2016-01-26 downloaded from the CCDC.
;
_cell_angle_alpha 90
_cell_angle_beta 95.771(2)
_cell_angle_gamma 90
_cell_formula_units_Z 4
_cell_length_a 8.2869(11)
_cell_length_b 19.202(2)
_cell_length_c 16.524(2)
_cell_measurement_reflns_used 5144
_cell_measurement_temperature 296(2)
_cell_measurement_theta_max 28.066
_cell_measurement_theta_min 2.457
_cell_volume 2616.1(5)
_computing_cell_refinement 'SAINT v7.12A (Bruker, 2003)'
_computing_data_collection 'Bruker XSCANS'
_computing_data_reduction 'SAINT v7.12A (Bruker, 2003)'
_computing_molecular_graphics 'Olex2 (Dolomanov et al., 2009)'
_computing_publication_material 'Olex2 (Dolomanov et al., 2009)'
_computing_structure_refinement 'ShelXL (Sheldrick, 2008)'
_computing_structure_solution 'ShelXS (Sheldrick, 2008)'
_diffrn_ambient_temperature 296.15
_diffrn_measured_fraction_theta_full 0.998
_diffrn_measured_fraction_theta_max 0.914
_diffrn_measurement_device_type 'Bruker P4'
_diffrn_measurement_method '\w scans'
_diffrn_radiation_monochromator graphite
_diffrn_radiation_type MoK\a
_diffrn_radiation_wavelength 0.71073
_diffrn_reflns_av_R_equivalents 0.0316
_diffrn_reflns_av_unetI/netI 0.0394
_diffrn_reflns_Laue_measured_fraction_full 0.998
_diffrn_reflns_Laue_measured_fraction_max 0.914
_diffrn_reflns_limit_h_max 11
_diffrn_reflns_limit_h_min -11
_diffrn_reflns_limit_k_max 24
_diffrn_reflns_limit_k_min -25
_diffrn_reflns_limit_l_max 18
_diffrn_reflns_limit_l_min -22
_diffrn_reflns_number 17559
_diffrn_reflns_point_group_measured_fraction_full 0.998
_diffrn_reflns_point_group_measured_fraction_max 0.914
_diffrn_reflns_theta_full 25.242
_diffrn_reflns_theta_max 29.791
_diffrn_reflns_theta_min 2.121
_exptl_absorpt_coefficient_mu 2.906
_exptl_absorpt_correction_T_max 0.772
_exptl_absorpt_correction_T_min 0.493
_exptl_absorpt_process_details 'SADABS; Bruker, 2000'
_exptl_crystal_colour yellow
_exptl_crystal_density_diffrn 1.658
_exptl_crystal_description block
_exptl_crystal_F_000 1292
_exptl_crystal_size_max 0.3
_exptl_crystal_size_mid 0.12
_exptl_crystal_size_min 0.1
_refine_diff_density_max 0.761
_refine_diff_density_min -1.002
_refine_diff_density_rms 0.088
_refine_ls_extinction_coef 0.00073(12)
_refine_ls_extinction_expression Fc^*^=kFc[1+0.001xFc^2^\l^3^/sin(2\q)]^-1/4^
_refine_ls_extinction_method SHELXL
_refine_ls_goodness_of_fit_ref 1.032
_refine_ls_hydrogen_treatment mixed
_refine_ls_matrix_type full
_refine_ls_number_parameters 343
_refine_ls_number_reflns 6840
_refine_ls_number_restraints 3
_refine_ls_restrained_S_all 1.032
_refine_ls_R_factor_all 0.0518
_refine_ls_R_factor_gt 0.0285
_refine_ls_shift/su_max 0.001
_refine_ls_shift/su_mean 0.000
_refine_ls_structure_factor_coef Fsqd
_refine_ls_weighting_details 'w=1/[\s^2^(Fo^2^)+(0.0309P)^2^+0.1972P] where P=(Fo^2^+2Fc^2^)/3'
_refine_ls_weighting_scheme calc
_refine_ls_wR_factor_gt 0.0658
_refine_ls_wR_factor_ref 0.0752
_reflns_Friedel_coverage 0.000
_reflns_number_gt 4590
_reflns_number_total 6840
_reflns_threshold_expression 'I > 2\s(I)'
_cod_data_source_file c5dt04850h2.cif
_cod_data_source_block a
_cod_depositor_comments 'Adding full bibliography for 7038154--7038162.cif.'
_cod_original_cell_volume 2616.1(6)
_cod_database_code 7038160
_shelxl_version_number 2014/6
_shelx_space_group_comment
;
The symmetry employed for this shelxl refinement is uniquely defined
by the following loop, which should always be used as a source of
symmetry information in preference to the above space-group names.
They are only intended as comments.
;
_shelx_estimated_absorpt_t_max 0.760
_shelx_estimated_absorpt_t_min 0.476
_olex2_refinement_description
;
1. Fixed Uiso
 At 1.2 times of:
  All C(H) groups
 At 1.5 times of:
  All C(H,H,H) groups
2. Restrained distances
 O8-H8B = O8-H8A
 0.96 with sigma of 0.02
 H8B-H8A
 1.52 with sigma of 0.02
3.a Me refined with riding coordinates:
 C13(H13A,H13B,H13C)
3.b Aromatic/amide H refined with riding coordinates:
 C26(H26), C4(H4), C7(H7), C19(H19), C8(H8), C3(H3), C9(H9), C18(H18),
 C12(H12), C17(H17), C11(H11), C6(H6), C16(H16), C20(H20), C5(H5), C27(H27),
 C23(H23), C24(H24), C25(H25)
;
_olex2_submission_special_instructions 'No special instructions were received'

loop_
_space_group_symop_operation_xyz
'x, y, z'
'-x+1/2, y+1/2, -z+1/2'
'-x, -y, -z'
'x-1/2, -y-1/2, z-1/2'

loop_
_atom_site_label
_atom_site_type_symbol
_atom_site_fract_x
_atom_site_fract_y
_atom_site_fract_z
_atom_site_U_iso_or_equiv
_atom_site_adp_type
_atom_site_occupancy
_atom_site_site_symmetry_order
_atom_site_calc_flag
_atom_site_refinement_flags_posn
Dy1 Dy 0.21314(2) 0.00181(2) 0.10031(2) 0.02925(6) Uani 1 1 d .
C26 C -0.3711(6) -0.0087(2) 0.3299(3) 0.0706(14) Uani 1 1 d .
H26 H -0.4806 0.0009 0.3169 0.085 Uiso 1 1 calc R
C21 C 0.0108(4) -0.01442(15) 0.2252(2) 0.0367(7) Uani 1 1 d .
C14 C 0.4238(4) 0.11219(16) 0.14605(19) 0.0346(7) Uani 1 1 d .
C1 C -0.0071(4) 0.12745(16) -0.0223(2) 0.0323(7) Uani 1 1 d .
C2 C 0.0317(4) 0.20323(16) -0.00909(17) 0.0339(7) Uani 1 1 d .
C22 C -0.1035(5) -0.01938(16) 0.2896(2) 0.0410(8) Uani 1 1 d .
C4 C 0.1848(5) 0.29392(19) 0.0624(2) 0.0569(10) Uani 1 1 d .
H4 H 0.2626 0.3076 0.1039 0.068 Uiso 1 1 calc R
C15 C 0.5236(4) 0.17584(15) 0.1655(2) 0.0352(7) Uani 1 1 d .
C7 C -0.0457(5) 0.25328(17) -0.0583(2) 0.0493(9) Uani 1 1 d .
H7 H -0.1259 0.2401 -0.0988 0.059 Uiso 1 1 calc R
C19 C 0.5742(5) 0.28014(19) 0.2445(2) 0.0569(10) Uani 1 1 d .
H19 H 0.5513 0.3083 0.2877 0.068 Uiso 1 1 calc R
C8 C 0.3994(4) -0.16055(18) 0.2091(2) 0.0484(9) Uani 1 1 d .
H8 H 0.3410 -0.1352 0.2443 0.058 Uiso 1 1 calc R
C3 C 0.1454(4) 0.22448(17) 0.0530(2) 0.0458(9) Uani 1 1 d .
H3 H 0.1955 0.1917 0.0886 0.055 Uiso 1 1 calc R
C9 C 0.4220(5) -0.23104(19) 0.2201(2) 0.0543(10) Uani 1 1 d .
H9 H 0.3788 -0.2531 0.2631 0.065 Uiso 1 1 calc R
C18 C 0.6894(4) 0.30018(17) 0.1951(2) 0.0535(10) Uani 1 1 d .
H18 H 0.7445 0.3420 0.2046 0.064 Uiso 1 1 calc R
C10 C 0.5072(5) -0.26928(18) 0.1687(2) 0.0569(10) Uani 1 1 d .
C12 C 0.5461(5) -0.16434(19) 0.0959(2) 0.0553(10) Uani 1 1 d .
H12 H 0.5896 -0.1416 0.0534 0.066 Uiso 1 1 calc R
C17 C 0.7232(5) 0.25827(18) 0.1313(2) 0.0568(10) Uani 1 1 d .
H17 H 0.8017 0.2719 0.0981 0.068 Uiso 1 1 calc R
C11 C 0.5676(6) -0.2348(2) 0.1063(2) 0.0673(12) Uani 1 1 d .
H11 H 0.6248 -0.2594 0.0701 0.081 Uiso 1 1 calc R
C6 C -0.0059(6) 0.32298(18) -0.0483(3) 0.0696(12) Uani 1 1 d .
H6 H -0.0585 0.3563 -0.0823 0.084 Uiso 1 1 calc R
C16 C 0.6411(4) 0.19587(17) 0.1164(2) 0.0481(9) Uani 1 1 d .
H16 H 0.6649 0.1676 0.0734 0.058 Uiso 1 1 calc R
C13 C 0.5337(7) -0.3461(2) 0.1822(3) 0.0984(17) Uani 1 1 d .
H13A H 0.4820 -0.3607 0.2288 0.148 Uiso 1 1 calc R
H13B H 0.4881 -0.3713 0.1351 0.148 Uiso 1 1 calc R
H13C H 0.6479 -0.3555 0.1912 0.148 Uiso 1 1 calc R
C20 C 0.4924(4) 0.21813(18) 0.2300(2) 0.0490(9) Uani 1 1 d .
H20 H 0.4153 0.2045 0.2641 0.059 Uiso 1 1 calc R
C5 C 0.1105(5) 0.34272(18) 0.0114(3) 0.0635(12) Uani 1 1 d .
H5 H 0.1394 0.3894 0.0174 0.076 Uiso 1 1 calc R
C27 C -0.2657(5) -0.00426(16) 0.2727(3) 0.0519(9) Uani 1 1 d .
H27 H -0.3041 0.0094 0.2202 0.062 Uiso 1 1 calc R
C23 C -0.0444(5) -0.0392(2) 0.3683(2) 0.0604(11) Uani 1 1 d .
H23 H 0.0650 -0.0493 0.3808 0.073 Uiso 1 1 calc R
C24 C -0.1511(7) -0.0436(2) 0.4273(3) 0.0817(15) Uani 1 1 d .
H24 H -0.1136 -0.0572 0.4798 0.098 Uiso 1 1 calc R
C25 C -0.3124(8) -0.0277(3) 0.4085(3) 0.0854(16) Uani 1 1 d .
H25 H -0.3829 -0.0298 0.4488 0.102 Uiso 1 1 calc R
H8A H 0.373(3) -0.044(2) -0.046(2) 0.096(15) Uiso 1 1 d D
H8B H 0.212(4) -0.012(2) -0.0793(19) 0.102(19) Uiso 1 1 d D
N1 N 0.4621(3) -0.12867(14) 0.14714(17) 0.0395(6) Uani 1 1 d .
O4 O 0.4422(2) 0.07768(10) 0.08260(13) 0.0374(5) Uani 1 1 d .
O7 O -0.0393(3) 0.01250(11) 0.15738(14) 0.0419(6) Uani 1 1 d .
O8 O 0.2799(3) -0.02241(14) -0.03254(14) 0.0434(6) Uani 1 1 d D
O1 O 0.0699(3) 0.08355(10) 0.02195(13) 0.0401(5) Uani 1 1 d .
O6 O 0.1539(3) -0.03569(12) 0.23827(13) 0.0452(6) Uani 1 1 d .
O5 O 0.3145(3) 0.09522(11) 0.19085(13) 0.0445(6) Uani 1 1 d .
O3 O 0.4434(3) -0.06069(11) 0.13635(14) 0.0456(6) Uani 1 1 d .
O2 O -0.1140(3) 0.11195(11) -0.07884(13) 0.0433(6) Uani 1 1 d .

loop_
_atom_site_aniso_label
_atom_site_aniso_U_11
_atom_site_aniso_U_22
_atom_site_aniso_U_33
_atom_site_aniso_U_23
_atom_site_aniso_U_13
_atom_site_aniso_U_12
Dy1 0.02534(9) 0.02890(9) 0.03338(9) 0.00081(6) 0.00229(6) 0.00068(6)
C26 0.063(3) 0.069(3) 0.085(4) -0.014(2) 0.031(3) -0.009(2)
C21 0.0369(19) 0.0342(16) 0.0384(19) -0.0024(13) 0.0015(15) -0.0039(13)
C14 0.0286(17) 0.0365(16) 0.0374(19) 0.0018(14) -0.0032(14) 0.0028(13)
C1 0.0306(17) 0.0296(15) 0.0382(18) 0.0010(12) 0.0107(15) 0.0009(12)
C2 0.037(2) 0.0310(16) 0.0342(19) -0.0009(12) 0.0079(14) 0.0005(12)
C22 0.052(2) 0.0336(16) 0.039(2) -0.0047(13) 0.0137(17) -0.0091(14)
C4 0.060(3) 0.048(2) 0.061(3) -0.0144(19) -0.004(2) -0.0072(19)
C15 0.0285(17) 0.0338(16) 0.043(2) -0.0031(13) 0.0006(14) -0.0004(12)
C7 0.057(2) 0.0358(18) 0.052(2) 0.0056(16) -0.0099(18) 0.0041(16)
C19 0.058(3) 0.052(2) 0.060(3) -0.0238(18) 0.001(2) -0.0060(19)
C8 0.040(2) 0.058(2) 0.048(2) 0.0077(17) 0.0093(17) 0.0088(17)
C3 0.044(2) 0.0370(18) 0.055(2) -0.0033(15) -0.0026(17) 0.0028(15)
C9 0.050(2) 0.056(2) 0.057(3) 0.0186(19) 0.0048(19) 0.0054(18)
C18 0.050(2) 0.0388(19) 0.070(3) -0.0076(18) -0.002(2) -0.0082(16)
C10 0.063(3) 0.040(2) 0.066(3) 0.0091(18) -0.001(2) 0.0057(18)
C12 0.066(3) 0.053(2) 0.049(2) 0.0103(17) 0.015(2) 0.0138(19)
C17 0.048(2) 0.048(2) 0.076(3) -0.0073(19) 0.016(2) -0.0149(17)
C11 0.088(3) 0.052(2) 0.064(3) 0.003(2) 0.019(2) 0.023(2)
C6 0.094(4) 0.037(2) 0.075(3) 0.0105(19) -0.006(3) 0.008(2)
C16 0.045(2) 0.043(2) 0.058(2) -0.0116(16) 0.0132(18) -0.0081(16)
C13 0.129(5) 0.044(3) 0.123(4) 0.021(3) 0.016(4) 0.023(3)
C20 0.042(2) 0.052(2) 0.053(2) -0.0116(17) 0.0081(18) -0.0076(16)
C5 0.081(3) 0.0306(19) 0.079(3) -0.0091(18) 0.009(3) -0.0068(19)
C27 0.051(2) 0.051(2) 0.056(2) -0.0033(17) 0.0164(19) -0.0072(17)
C23 0.074(3) 0.065(3) 0.042(2) 0.0001(19) 0.007(2) -0.011(2)
C24 0.117(5) 0.087(4) 0.044(3) -0.001(2) 0.022(3) -0.026(3)
C25 0.109(5) 0.082(3) 0.074(4) -0.018(3) 0.054(3) -0.026(3)
N1 0.0295(15) 0.0399(15) 0.0477(18) 0.0063(12) -0.0038(13) 0.0061(11)
O4 0.0342(12) 0.0342(11) 0.0444(14) -0.0084(9) 0.0080(10) -0.0029(9)
O7 0.0335(13) 0.0555(14) 0.0372(13) 0.0102(10) 0.0065(10) 0.0042(10)
O8 0.0278(13) 0.0628(15) 0.0396(14) -0.0065(11) 0.0031(11) 0.0078(11)
O1 0.0365(13) 0.0325(11) 0.0510(14) 0.0074(10) 0.0033(11) 0.0066(10)
O6 0.0424(15) 0.0510(14) 0.0417(14) 0.0057(11) 0.0017(11) 0.0054(11)
O5 0.0443(14) 0.0493(13) 0.0416(14) -0.0050(10) 0.0119(11) -0.0092(11)
O3 0.0353(13) 0.0340(12) 0.0659(16) 0.0066(11) -0.0031(11) 0.0046(10)
O2 0.0462(14) 0.0361(12) 0.0458(14) -0.0020(10) -0.0050(11) -0.0055(10)

loop_
_atom_type_symbol
_atom_type_description
_atom_type_scat_dispersion_real
_atom_type_scat_dispersion_imag
_atom_type_scat_source
C C 0.0033 0.0016 'International Tables Vol C Tables 4.2.6.8 and 6.1.1.4'
H H 0.0000 0.0000 'International Tables Vol C Tables 4.2.6.8 and 6.1.1.4'
N N 0.0061 0.0033 'International Tables Vol C Tables 4.2.6.8 and 6.1.1.4'
O O 0.0106 0.0060 'International Tables Vol C Tables 4.2.6.8 and 6.1.1.4'
Dy Dy -0.1892 4.4098 'International Tables Vol C Tables 4.2.6.8 and 6.1.1.4'

loop_
_geom_angle_atom_site_label_1
_geom_angle_atom_site_label_2
_geom_angle_atom_site_label_3
_geom_angle
_geom_angle_site_symmetry_1
_geom_angle_site_symmetry_3
C14 Dy1 C21 106.74(9) . .
O4 Dy1 C21 133.34(8) . .
O4 Dy1 C14 26.75(8) . .
O4 Dy1 O6 120.80(7) . .
O7 Dy1 C21 26.70(8) . .
O7 Dy1 C14 112.03(8) . .
O7 Dy1 O4 136.11(7) . .
O7 Dy1 O6 53.22(7) . .
O7 Dy1 O5 87.46(8) . .
O8 Dy1 C21 151.03(9) . .
O8 Dy1 C14 101.64(9) . .
O8 Dy1 O4 75.39(8) . .
O8 Dy1 O7 132.84(8) . .
O8 Dy1 O6 151.76(9) . .
O8 Dy1 O5 128.18(8) . .
O1 Dy1 C21 100.26(9) . .
O1 Dy1 C14 84.68(8) . .
O1 Dy1 O4 83.55(7) . .
O1 Dy1 O7 74.90(7) . .
O1 Dy1 O8 76.47(8) . .
O1 Dy1 O6 125.33(7) . .
O1 Dy1 O5 88.26(8) . .
O1 Dy1 O2 113.50(8) . 3
O6 Dy1 C21 26.52(8) . .
O6 Dy1 C14 98.45(8) . .
O5 Dy1 C21 79.87(8) . .
O5 Dy1 C14 26.89(8) . .
O5 Dy1 O4 53.62(7) . .
O5 Dy1 O6 74.77(7) . .
O3 Dy1 C21 107.20(9) . .
O3 Dy1 C14 81.11(8) . .
O3 Dy1 O4 72.81(8) . .
O3 Dy1 O7 133.22(8) . .
O3 Dy1 O8 82.59(8) . .
O3 Dy1 O1 151.71(8) . .
O3 Dy1 O6 81.11(8) . .
O3 Dy1 O5 89.96(8) . .
O3 Dy1 O2 79.69(8) . 3
O2 Dy1 C21 77.39(8) 3 .
O2 Dy1 C14 160.71(8) 3 .
O2 Dy1 O4 143.52(7) 3 .
O2 Dy1 O7 80.36(8) 3 .
O2 Dy1 O8 77.75(8) 3 .
O2 Dy1 O6 76.74(8) 3 .
O2 Dy1 O5 150.86(8) 3 .
C27 C26 H26 120.6 . .
C27 C26 C25 118.7(5) . .
C25 C26 H26 120.6 . .
C22 C21 Dy1 176.4(2) . .
O7 C21 Dy1 58.01(17) . .
O7 C21 C22 118.8(3) . .
O6 C21 Dy1 62.43(17) . .
O6 C21 C22 120.8(3) . .
O6 C21 O7 120.4(3) . .
C15 C14 Dy1 174.0(2) . .
O4 C14 Dy1 60.18(15) . .
O4 C14 C15 119.9(3) . .
O4 C14 O5 120.2(3) . .
O5 C14 Dy1 60.07(16) . .
O5 C14 C15 119.8(3) . .
O1 C1 C2 118.7(3) . .
O1 C1 O2 123.8(3) . .
O2 C1 C2 117.5(3) . .
C7 C2 C1 120.7(3) . .
C7 C2 C3 118.3(3) . .
C3 C2 C1 120.9(3) . .
C27 C22 C21 121.1(3) . .
C27 C22 C23 119.4(3) . .
C23 C22 C21 119.5(3) . .
C3 C4 H4 119.8 . .
C5 C4 H4 119.8 . .
C5 C4 C3 120.5(4) . .
C16 C15 C14 120.6(3) . .
C16 C15 C20 119.0(3) . .
C20 C15 C14 120.2(3) . .
C2 C7 H7 119.5 . .
C2 C7 C6 120.9(3) . .
C6 C7 H7 119.5 . .
C18 C19 H19 120.1 . .
C18 C19 C20 119.9(3) . .
C20 C19 H19 120.1 . .
C9 C8 H8 120.3 . .
N1 C8 H8 120.3 . .
N1 C8 C9 119.4(3) . .
C2 C3 H3 119.8 . .
C4 C3 C2 120.4(3) . .
C4 C3 H3 119.8 . .
C8 C9 H9 119.4 . .
C10 C9 C8 121.1(3) . .
C10 C9 H9 119.4 . .
C19 C18 H18 120.0 . .
C19 C18 C17 119.9(3) . .
C17 C18 H18 120.0 . .
C9 C10 C13 120.7(4) . .
C11 C10 C9 117.3(3) . .
C11 C10 C13 122.0(4) . .
C11 C12 H12 120.2 . .
N1 C12 H12 120.2 . .
N1 C12 C11 119.6(3) . .
C18 C17 H17 119.8 . .
C18 C17 C16 120.5(3) . .
C16 C17 H17 119.8 . .
C10 C11 C12 121.5(4) . .
C10 C11 H11 119.3 . .
C12 C11 H11 119.3 . .
C7 C6 H6 120.1 . .
C5 C6 C7 119.9(4) . .
C5 C6 H6 120.1 . .
C15 C16 C17 119.8(3) . .
C15 C16 H16 120.1 . .
C17 C16 H16 120.1 . .
C10 C13 H13A 109.5 . .
C10 C13 H13B 109.5 . .
C10 C13 H13C 109.5 . .
H13A C13 H13B 109.5 . .
H13A C13 H13C 109.5 . .
H13B C13 H13C 109.5 . .
C15 C20 H20 119.6 . .
C19 C20 C15 120.9(3) . .
C19 C20 H20 119.6 . .
C4 C5 H5 120.0 . .
C6 C5 C4 119.9(3) . .
C6 C5 H5 120.0 . .
C26 C27 C22 122.0(4) . .
C26 C27 H27 119.0 . .
C22 C27 H27 119.0 . .
C22 C23 H23 120.5 . .
C24 C23 C22 119.0(4) . .
C24 C23 H23 120.5 . .
C23 C24 H24 119.9 . .
C25 C24 C23 120.2(4) . .
C25 C24 H24 119.9 . .
C26 C25 H25 119.7 . .
C24 C25 C26 120.7(4) . .
C24 C25 H25 119.7 . .
C12 N1 C8 121.0(3) . .
O3 N1 C8 120.2(3) . .
O3 N1 C12 118.7(3) . .
C14 O4 Dy1 93.07(18) . .
C21 O7 Dy1 95.3(2) . .
Dy1 O8 H8A 126(2) . .
Dy1 O8 H8B 123(3) . .
H8A O8 H8B 110(3) . .
C1 O1 Dy1 178.6(2) . .
C21 O6 Dy1 91.05(19) . .
C14 O5 Dy1 93.05(18) . .
N1 O3 Dy1 129.57(18) . .
C1 O2 Dy1 122.84(19) . 3

loop_
_geom_bond_atom_site_label_1
_geom_bond_atom_site_label_2
_geom_bond_distance
_geom_bond_site_symmetry_2
Dy1 C21 2.804(3) .
Dy1 C14 2.801(3) .
Dy1 O4 2.434(2) .
Dy1 O7 2.388(2) .
Dy1 O8 2.363(2) .
Dy1 O1 2.289(2) .
Dy1 O6 2.486(2) .
Dy1 O5 2.431(2) .
Dy1 O3 2.282(2) .
Dy1 O2 2.348(2) 3
C26 H26 0.9300 .
C26 C27 1.352(6) .
C26 C25 1.389(7) .
C21 C22 1.497(5) .
C21 O7 1.266(4) .
C21 O6 1.252(4) .
C14 C15 1.492(4) .
C14 O4 1.263(3) .
C14 O5 1.268(4) .
C1 C2 1.501(4) .
C1 O1 1.248(4) .
C1 O2 1.257(3) .
C2 C7 1.375(4) .
C2 C3 1.383(4) .
C22 C27 1.377(5) .
C22 C23 1.395(5) .
C4 H4 0.9300 .
C4 C3 1.378(4) .
C4 C5 1.365(5) .
C15 C16 1.384(4) .
C15 C20 1.385(4) .
C7 H7 0.9300 .
C7 C6 1.384(5) .
C19 H19 0.9300 .
C19 C18 1.372(5) .
C19 C20 1.379(5) .
C8 H8 0.9300 .
C8 C9 1.376(5) .
C8 N1 1.342(4) .
C3 H3 0.9300 .
C9 H9 0.9300 .
C9 C10 1.370(5) .
C18 H18 0.9300 .
C18 C17 1.376(5) .
C10 C11 1.362(5) .
C10 C13 1.505(5) .
C12 H12 0.9300 .
C12 C11 1.373(5) .
C12 N1 1.338(4) .
C17 H17 0.9300 .
C17 C16 1.388(4) .
C11 H11 0.9300 .
C6 H6 0.9300 .
C6 C5 1.363(5) .
C16 H16 0.9300 .
C13 H13A 0.9600 .
C13 H13B 0.9600 .
C13 H13C 0.9600 .
C20 H20 0.9300 .
C5 H5 0.9300 .
C27 H27 0.9300 .
C23 H23 0.9300 .
C23 C24 1.383(5) .
C24 H24 0.9300 .
C24 C25 1.376(7) .
C25 H25 0.9300 .
N1 O3 1.324(3) .
O8 H8A 0.921(18) .
O8 H8B 0.932(18) .
O2 Dy1 2.348(2) 3

loop_
_geom_hbond_atom_site_label_D
_geom_hbond_atom_site_label_H
_geom_hbond_atom_site_label_A
_geom_hbond_distance_DH
_geom_hbond_distance_HA
_geom_hbond_distance_DA
_geom_hbond_angle_DHA
_geom_hbond_site_symmetry_A
O8 H8A O4 0.921(18) 1.823(19) 2.738(3) 172(4) 3_655
O8 H8B O7 0.932(18) 1.83(2) 2.728(3) 161(4) 3
